data_2224610
loop_
_publ_author_name
'Geng, Wen-Qian'
'Xu, Guo-Yi'
'Zhou, Hong-Ping'

_publ_section_title
;
 9-Hexyl-3-iodo-9<i>H</i>-carbazole
;
_journal_coeditor_code CV2679
_journal_issue 1
_journal_name_full 'Acta Crystallographica Section E'
_journal_page_first o230
_journal_paper_doi 10.1107/S1600536809054415
_journal_volume 66
_journal_year 2010
_chemical_formula_iupac 'C18 H20 I N'
_chemical_formula_moiety 'C18 H20 I N'
_chemical_formula_sum 'C18 H20 I N'
_chemical_formula_weight 377.25
_chemical_name_systematic
;
9-Hexyl-3-iodo-9<i>H</i>-carbazole
;
_space_group_IT_number 14
_symmetry_cell_setting monoclinic
_symmetry_space_group_name_Hall '-P 2ybc'
_symmetry_space_group_name_H-M 'P 1 21/c 1'
_atom_sites_solution_hydrogens geom
_atom_sites_solution_primary direct
_atom_sites_solution_secondary difmap
_audit_creation_method SHELXL-97
_cell_angle_alpha 90.00
_cell_angle_beta 105.106(8)
_cell_angle_gamma 90.00
_cell_formula_units_Z 4
_cell_length_a 10.7105(2)
_cell_length_b 4.6816(10)
_cell_length_c 33.9661(18)
_cell_measurement_reflns_used 4151
_cell_measurement_temperature 298(2)
_cell_measurement_theta_max 23.70
_cell_measurement_theta_min 2.59
_cell_volume 1644.3(4)
_computing_cell_refinement 'SAINT (Bruker, 2002)'
_computing_data_collection 'SMART (Bruker, 2002)'
_computing_data_reduction 'SAINT (Bruker, 2002)'
_computing_molecular_graphics 'SHELXTL (Sheldrick, 2008)'
_computing_publication_material 'SHELXTL (Sheldrick, 2008)'
_computing_structure_refinement 'SHELXL97 (Sheldrick, 2008)'
_computing_structure_solution 'SHELXS97 (Sheldrick, 2008)'
_diffrn_ambient_temperature 298(2)
_diffrn_measured_fraction_theta_full 1.000
_diffrn_measured_fraction_theta_max 1.000
_diffrn_measurement_device_type 'Bruker SMART CCD area-detector'
_diffrn_measurement_method 'phi and omega scans'
_diffrn_radiation_monochromator graphite
_diffrn_radiation_source 'fine-focus sealed tube'
_diffrn_radiation_type MoK\a
_diffrn_radiation_wavelength 0.71069
_diffrn_reflns_av_R_equivalents 0.0240
_diffrn_reflns_av_sigmaI/netI 0.0195
_diffrn_reflns_limit_h_max 12
_diffrn_reflns_limit_h_min -12
_diffrn_reflns_limit_k_max 5
_diffrn_reflns_limit_k_min -5
_diffrn_reflns_limit_l_max 40
_diffrn_reflns_limit_l_min -40
_diffrn_reflns_number 13335
_diffrn_reflns_theta_full 25.00
_diffrn_reflns_theta_max 25.00
_diffrn_reflns_theta_min 1.97
_diffrn_standards_number 0
_exptl_absorpt_coefficient_mu 1.939
_exptl_absorpt_correction_T_max 0.6978
_exptl_absorpt_correction_T_min 0.5939
_exptl_absorpt_correction_type multi-scan
_exptl_absorpt_process_details '(SADABS; Sheldrick, 1996)'
_exptl_crystal_colour colourless
_exptl_crystal_density_diffrn 1.524
_exptl_crystal_density_method 'not measured'
_exptl_crystal_description bar
_exptl_crystal_F_000 752
_exptl_crystal_size_max 0.30
_exptl_crystal_size_mid 0.20
_exptl_crystal_size_min 0.20
_refine_diff_density_max 1.034
_refine_diff_density_min -0.609
_refine_ls_extinction_method none
_refine_ls_goodness_of_fit_ref 1.137
_refine_ls_hydrogen_treatment constr
_refine_ls_matrix_type full
_refine_ls_number_parameters 182
_refine_ls_number_reflns 2904
_refine_ls_number_restraints 13
_refine_ls_restrained_S_all 1.157
_refine_ls_R_factor_all 0.0558
_refine_ls_R_factor_gt 0.0398
_refine_ls_shift/su_max 0.002
_refine_ls_shift/su_mean 0.000
_refine_ls_structure_factor_coef Fsqd
_refine_ls_weighting_details 'calc w=1/[\s^2^(Fo^2^)+(0.1000P)^2^] where P=(Fo^2^+2Fc^2^)/3'
_refine_ls_weighting_scheme calc
_refine_ls_wR_factor_gt 0.1459
_refine_ls_wR_factor_ref 0.1641
_reflns_number_gt 2123
_reflns_number_total 2904
_reflns_threshold_expression I>2sigma(I)
_cod_data_source_file cv2679.cif
_cod_data_source_block I
_cod_depositor_comments
;
The following automatic conversions were performed:
'_symmetry_cell_setting' value 'Monoclinic' changed to 'monoclinic'
according to '/home/saulius/struct/CIF-dictionaries/cif_core.dic'
dictionary named 'cif_core.dic' version 2.4.1 from 2010-06-29.

Automatic conversion script
Id: cif_fix_enum 1527 2010-12-29 10:47:43Z saulius 

The following automatic conversions were performed:

'_symmetry_cell_setting' value 'Monoclinic' changed to 'monoclinic'
according to /home/saulius/struct/CIF-dictionaries/cif_core.dic
dictionary named 'cif_core.dic' version 2.4.1 from 2010-06-29.

Automatic conversion script
Id: cif_fix_values 1715 2011-07-08 13:25:40Z adriana 
;
_cod_original_sg_symbol_H-M 'P 21/c'
_cod_database_code 2224610
_cod_database_fobs_code 2224610

loop_
_symmetry_equiv_pos_as_xyz
'x, y, z'
'-x, y+1/2, -z+1/2'
'-x, -y, -z'
'x, -y-1/2, z-1/2'

loop_
_atom_site_type_symbol
_atom_site_label
_atom_site_fract_x
_atom_site_fract_y
_atom_site_fract_z
_atom_site_U_iso_or_equiv
_atom_site_adp_type
_atom_site_calc_flag
_atom_site_refinement_flags
_atom_site_occupancy
_atom_site_disorder_assembly
_atom_site_disorder_group
I I1 -0.28721(3) 0.22226(10) 0.854577(12) 0.1016(3) Uani d . 1 . .
N N1 0.2490(4) 0.7102(7) 0.85154(11) 0.0642(10) Uani d . 1 . .
C C1 0.0702(5) 0.6986(10) 0.88720(15) 0.0764(14) Uani d . 1 . .
H H1 0.1078 0.8288 0.9075 0.092 Uiso calc R 1 . .
C C2 -0.0462(4) 0.5812(12) 0.88584(12) 0.0784(13) Uani d . 1 . .
H H2 -0.0887 0.6318 0.9054 0.094 Uiso calc R 1 . .
C C3 -0.1033(4) 0.3863(11) 0.85567(12) 0.0691(11) Uani d . 1 . .
C C4 -0.0449(4) 0.3024(9) 0.82657(13) 0.0642(11) Uani d . 1 . .
H H4 -0.0839 0.1699 0.8068 0.077 Uiso calc R 1 . .
C C5 0.1625(4) 0.2277(9) 0.76745(13) 0.0642(12) Uani d . 1 . .
H H5 0.0931 0.1082 0.7561 0.077 Uiso calc R 1 . .
C C6 0.2669(5) 0.2482(9) 0.75017(15) 0.0733(14) Uani d . 1 . .
H H6 0.2675 0.1406 0.7272 0.088 Uiso calc R 1 . .
C C7 0.3691(4) 0.4269(11) 0.76693(14) 0.0752(12) Uani d . 1 . .
H H7 0.4373 0.4394 0.7548 0.090 Uiso calc R 1 . .
C C8 0.3731(4) 0.5878(10) 0.80120(12) 0.0677(11) Uani d . 1 . .
H H8 0.4433 0.7053 0.8125 0.081 Uiso calc R 1 . .
C C9 0.1323(4) 0.6213(9) 0.85775(11) 0.0588(10) Uani d . 1 . .
C C10 0.0761(3) 0.4209(9) 0.82713(10) 0.0550(9) Uani d . 1 . .
C C11 0.1639(3) 0.3892(9) 0.80204(10) 0.0543(9) Uani d . 1 . .
C C12 0.2694(3) 0.5687(8) 0.81814(10) 0.0544(9) Uani d . 1 . .
C C13 0.3408(4) 0.9010(10) 0.87894(12) 0.0705(11) Uani d . 1 . .
H H13A 0.2938 1.0335 0.8917 0.085 Uiso calc R 1 . .
H H13B 0.3879 1.0110 0.8633 0.085 Uiso calc R 1 . .
C C14 0.4357(5) 0.7305(8) 0.91164(16) 0.0714(13) Uani d . 1 . .
H H14A 0.3878 0.6282 0.9278 0.086 Uiso calc R 1 . .
H H14B 0.4777 0.5899 0.8985 0.086 Uiso calc R 1 . .
C C15 0.5381(4) 0.9110(11) 0.93974(13) 0.0745(12) Uani d . 1 . .
H H15A 0.5777 1.0328 0.9233 0.089 Uiso calc R 1 . .
H H15B 0.4967 1.0340 0.9555 0.089 Uiso calc R 1 . .
C C16 0.6420(6) 0.7450(10) 0.96843(19) 0.096(2) Uani d . 1 . .
H H16A 0.6773 0.6077 0.9528 0.115 Uiso calc R 1 . .
H H16B 0.6037 0.6386 0.9868 0.115 Uiso calc R 1 . .
C C17 0.7505(5) 0.9222(13) 0.99323(18) 0.118(2) Uani d DU 1 . .
H H17A 0.7797 1.0512 0.9751 0.142 Uiso calc R 1 . .
H H17B 0.7178 1.0378 1.0121 0.142 Uiso calc R 1 . .
C C18 0.8625(7) 0.7562(13) 1.0167(3) 0.144(3) Uani d DU 1 . .
H H18A 0.9236 0.8826 1.0340 0.216 Uiso calc R 1 . .
H H18B 0.9030 0.6609 0.9983 0.216 Uiso calc R 1 . .
H H18C 0.8338 0.6170 1.0332 0.216 Uiso calc R 1 . .

loop_
_atom_site_aniso_label
_atom_site_aniso_U_11
_atom_site_aniso_U_22
_atom_site_aniso_U_33
_atom_site_aniso_U_12
_atom_site_aniso_U_13
_atom_site_aniso_U_23
I1 0.0687(3) 0.1321(5) 0.1158(4) -0.00227(17) 0.0452(3) 0.0162(2)
N1 0.054(2) 0.068(2) 0.065(2) -0.0032(16) 0.0064(16) -0.0033(15)
C1 0.075(3) 0.086(3) 0.066(3) 0.011(2) 0.015(2) -0.003(2)
C2 0.073(3) 0.104(4) 0.063(2) 0.018(3) 0.027(2) 0.009(3)
C3 0.055(2) 0.088(3) 0.068(2) 0.012(2) 0.0223(19) 0.017(2)
C4 0.055(2) 0.074(3) 0.061(2) 0.002(2) 0.0105(18) 0.0064(19)
C5 0.052(2) 0.073(3) 0.064(2) -0.0023(18) 0.0103(19) -0.0076(18)
C6 0.066(3) 0.086(4) 0.069(3) 0.001(2) 0.021(2) -0.009(2)
C7 0.058(2) 0.087(3) 0.086(3) 0.003(2) 0.029(2) 0.008(3)
C8 0.054(2) 0.069(3) 0.079(3) -0.006(2) 0.0164(19) 0.002(2)
C9 0.055(2) 0.064(2) 0.054(2) 0.009(2) 0.0071(17) 0.0056(19)
C10 0.046(2) 0.062(2) 0.0530(19) 0.0080(19) 0.0067(15) 0.0101(18)
C11 0.0456(19) 0.060(2) 0.055(2) 0.0056(18) 0.0092(15) 0.0071(17)
C12 0.0479(19) 0.057(2) 0.0555(19) 0.0039(18) 0.0089(15) 0.0050(17)
C13 0.071(3) 0.062(3) 0.071(2) -0.005(2) 0.006(2) -0.006(2)
C14 0.071(3) 0.062(3) 0.077(3) -0.004(2) 0.010(2) -0.0026(19)
C15 0.068(3) 0.079(3) 0.075(3) -0.015(2) 0.014(2) -0.009(2)
C16 0.099(5) 0.080(4) 0.089(4) 0.006(3) -0.009(3) -0.008(2)
C17 0.118(4) 0.090(4) 0.121(4) 0.005(4) -0.014(3) -0.021(3)
C18 0.116(6) 0.135(6) 0.155(6) 0.007(4) -0.011(5) -0.028(4)

loop_
_atom_type_symbol
_atom_type_description
_atom_type_scat_dispersion_real
_atom_type_scat_dispersion_imag
_atom_type_scat_source
C C 0.0033 0.0016 'International Tables Vol C Tables 4.2.6.8 and 6.1.1.4'
H H 0.0000 0.0000 'International Tables Vol C Tables 4.2.6.8 and 6.1.1.4'
I I -0.4742 1.8119 'International Tables Vol C Tables 4.2.6.8 and 6.1.1.4'
N N 0.0061 0.0033 'International Tables Vol C Tables 4.2.6.8 and 6.1.1.4'

loop_
_geom_angle_atom_site_label_1
_geom_angle_atom_site_label_2
_geom_angle_atom_site_label_3
_geom_angle_site_symmetry_1
_geom_angle_site_symmetry_3
_geom_angle
_geom_angle_publ_flag
C12 N1 C9 . . 108.9(3) ?
C12 N1 C13 . . 126.2(4) ?
C9 N1 C13 . . 124.6(4) ?
C2 C1 C9 . . 118.8(5) ?
C2 C1 H1 . . 120.6 ?
C9 C1 H1 . . 120.6 ?
C1 C2 C3 . . 121.1(4) ?
C1 C2 H2 . . 119.4 ?
C3 C2 H2 . . 119.4 ?
C4 C3 C2 . . 121.9(4) ?
C4 C3 I1 . . 119.2(4) ?
C2 C3 I1 . . 118.9(3) ?
C3 C4 C10 . . 118.3(4) ?
C3 C4 H4 . . 120.9 ?
C10 C4 H4 . . 120.9 ?
C11 C5 C6 . . 118.9(4) ?
C11 C5 H5 . . 120.6 ?
C6 C5 H5 . . 120.6 ?
C7 C6 C5 . . 120.4(4) ?
C7 C6 H6 . . 119.8 ?
C5 C6 H6 . . 119.8 ?
C6 C7 C8 . . 121.8(4) ?
C6 C7 H7 . . 119.1 ?
C8 C7 H7 . . 119.1 ?
C7 C8 C12 . . 117.7(4) ?
C7 C8 H8 . . 121.1 ?
C12 C8 H8 . . 121.1 ?
N1 C9 C1 . . 130.8(4) ?
N1 C9 C10 . . 108.4(4) ?
C1 C9 C10 . . 120.8(4) ?
C4 C10 C9 . . 119.1(4) ?
C4 C10 C11 . . 134.2(4) ?
C9 C10 C11 . . 106.7(3) ?
C5 C11 C12 . . 119.0(4) ?
C5 C11 C10 . . 133.9(4) ?
C12 C11 C10 . . 107.1(3) ?
N1 C12 C8 . . 128.9(4) ?
N1 C12 C11 . . 109.0(3) ?
C8 C12 C11 . . 122.1(4) ?
N1 C13 C14 . . 110.7(4) ?
N1 C13 H13A . . 109.5 ?
C14 C13 H13A . . 109.5 ?
N1 C13 H13B . . 109.5 ?
C14 C13 H13B . . 109.5 ?
H13A C13 H13B . . 108.1 ?
C15 C14 C13 . . 113.9(4) ?
C15 C14 H14A . . 108.8 ?
C13 C14 H14A . . 108.8 ?
C15 C14 H14B . . 108.8 ?
C13 C14 H14B . . 108.8 ?
H14A C14 H14B . . 107.7 ?
C16 C15 C14 . . 114.6(4) ?
C16 C15 H15A . . 108.6 ?
C14 C15 H15A . . 108.6 ?
C16 C15 H15B . . 108.6 ?
C14 C15 H15B . . 108.6 ?
H15A C15 H15B . . 107.6 ?
C15 C16 C17 . . 114.6(4) ?
C15 C16 H16A . . 108.6 ?
C17 C16 H16A . . 108.6 ?
C15 C16 H16B . . 108.6 ?
C17 C16 H16B . . 108.6 ?
H16A C16 H16B . . 107.6 ?
C18 C17 C16 . . 114.5(5) ?
C18 C17 H17A . . 108.6 ?
C16 C17 H17A . . 108.6 ?
C18 C17 H17B . . 108.6 ?
C16 C17 H17B . . 108.6 ?
H17A C17 H17B . . 107.6 ?
C17 C18 H18A . . 109.5 ?
C17 C18 H18B . . 109.5 ?
H18A C18 H18B . . 109.5 ?
C17 C18 H18C . . 109.5 ?
H18A C18 H18C . . 109.5 ?
H18B C18 H18C . . 109.5 ?

loop_
_geom_bond_atom_site_label_1
_geom_bond_atom_site_label_2
_geom_bond_site_symmetry_2
_geom_bond_distance
_geom_bond_publ_flag
I1 C3 . 2.106(4) ?
N1 C12 . 1.379(5) ?
N1 C9 . 1.385(6) ?
N1 C13 . 1.467(5) ?
C1 C2 . 1.351(7) ?
C1 C9 . 1.386(7) ?
C1 H1 . 0.9300 ?
C2 C3 . 1.389(7) ?
C2 H2 . 0.9300 ?
C3 C4 . 1.358(6) ?
C4 C10 . 1.405(6) ?
C4 H4 . 0.9300 ?
C5 C11 . 1.394(6) ?
C5 C6 . 1.395(7) ?
C5 H5 . 0.9300 ?
C6 C7 . 1.378(7) ?
C6 H6 . 0.9300 ?
C7 C8 . 1.378(6) ?
C7 H7 . 0.9300 ?
C8 C12 . 1.381(5) ?
C8 H8 . 0.9300 ?
C9 C10 . 1.413(6) ?
C10 C11 . 1.431(5) ?
C11 C12 . 1.400(5) ?
C13 C14 . 1.522(6) ?
C13 H13A . 0.9700 ?
C13 H13B . 0.9700 ?
C14 C15 . 1.511(6) ?
C14 H14A . 0.9700 ?
C14 H14B . 0.9700 ?
C15 C16 . 1.492(7) ?
C15 H15A . 0.9700 ?
C15 H15B . 0.9700 ?
C16 C17 . 1.496(8) ?
C16 H16A . 0.9700 ?
C16 H16B . 0.9700 ?
C17 C18 . 1.477(7) ?
C17 H17A . 0.9700 ?
C17 H17B . 0.9700 ?
C18 H18A . 0.9600 ?
C18 H18B . 0.9600 ?
C18 H18C . 0.9600 ?

loop_
_geom_torsion_atom_site_label_1
_geom_torsion_atom_site_label_2
_geom_torsion_atom_site_label_3
_geom_torsion_atom_site_label_4
_geom_torsion_site_symmetry_1
_geom_torsion_site_symmetry_2
_geom_torsion_site_symmetry_3
_geom_torsion_site_symmetry_4
_geom_torsion
_geom_torsion_publ_flag
C9 C1 C2 C3 . . . . 0.1(7) ?
C1 C2 C3 C4 . . . . 0.7(7) ?
C1 C2 C3 I1 . . . . -178.2(3) ?
C2 C3 C4 C10 . . . . -0.8(6) ?
I1 C3 C4 C10 . . . . 178.1(3) ?
C11 C5 C6 C7 . . . . -0.5(7) ?
C5 C6 C7 C8 . . . . 0.8(7) ?
C6 C7 C8 C12 . . . . -1.1(7) ?
C12 N1 C9 C1 . . . . 179.5(4) ?
C13 N1 C9 C1 . . . . 5.4(7) ?
C12 N1 C9 C10 . . . . -0.8(4) ?
C13 N1 C9 C10 . . . . -175.0(3) ?
C2 C1 C9 N1 . . . . 178.8(4) ?
C2 C1 C9 C10 . . . . -0.8(6) ?
C3 C4 C10 C9 . . . . 0.1(5) ?
C3 C4 C10 C11 . . . . -179.1(4) ?
N1 C9 C10 C4 . . . . -179.0(3) ?
C1 C9 C10 C4 . . . . 0.7(6) ?
N1 C9 C10 C11 . . . . 0.4(4) ?
C1 C9 C10 C11 . . . . -179.9(4) ?
C6 C5 C11 C12 . . . . 0.6(6) ?
C6 C5 C11 C10 . . . . 180.0(4) ?
C4 C10 C11 C5 . . . . -0.1(7) ?
C9 C10 C11 C5 . . . . -179.3(4) ?
C4 C10 C11 C12 . . . . 179.4(4) ?
C9 C10 C11 C12 . . . . 0.2(4) ?
C9 N1 C12 C8 . . . . -179.2(4) ?
C13 N1 C12 C8 . . . . -5.2(6) ?
C9 N1 C12 C11 . . . . 0.9(4) ?
C13 N1 C12 C11 . . . . 175.0(4) ?
C7 C8 C12 N1 . . . . -178.6(4) ?
C7 C8 C12 C11 . . . . 1.2(6) ?
C5 C11 C12 N1 . . . . 178.9(3) ?
C10 C11 C12 N1 . . . . -0.7(4) ?
C5 C11 C12 C8 . . . . -1.0(6) ?
C10 C11 C12 C8 . . . . 179.5(4) ?
C12 N1 C13 C14 . . . . -84.0(5) ?
C9 N1 C13 C14 . . . . 89.2(5) ?
N1 C13 C14 C15 . . . . 176.8(4) ?
C13 C14 C15 C16 . . . . -172.3(5) ?
C14 C15 C16 C17 . . . . 174.0(6) ?
C15 C16 C17 C18 . . . . -170.8(7) ?

loop_
_cod_related_entry_id
_cod_related_entry_database
_cod_related_entry_code
1 ChemSpider 9200408
